data_7711918
loop_
_publ_author_name
'Tsurui, Makoto'
'Kitagawa, Yuichi'
'Shoji, Sunao'
'Fushimi, Koji'
'Hasegawa, Yasuchika'

_publ_section_title
;
 Enhanced circularly polarized luminescence of chiral Eu(III) coordination
 polymers with structural strain.
;
_journal_issue 3
_journal_name_full 'Dalton transactions (Cambridge, England : 2003)'
_journal_page_first 796
_journal_page_last 805
_journal_paper_doi 10.1039/d2dt03422k
_journal_volume 52
_journal_year 2023
_chemical_absolute_configuration ad
_chemical_formula_sum 'C76 H66 Eu F21 O8 P2'
_chemical_formula_weight 1720.18
_space_group_crystal_system orthorhombic
_space_group_IT_number 19
_space_group_name_Hall 'P 2ac 2ab'
_space_group_name_H-M_alt 'P 21 21 21'
_atom_sites_solution_hydrogens geom
_audit_creation_method SHELXL-2018/3
_audit_update_record
;
2022-10-17 deposited with the CCDC.	2022-12-13 downloaded from the CCDC.
;
_cell_angle_alpha 90
_cell_angle_beta 90
_cell_angle_gamma 90
_cell_formula_units_Z 4
_cell_length_a 17.6036(3)
_cell_length_b 20.5986(5)
_cell_length_c 20.7174(5)
_cell_measurement_reflns_used 23454
_cell_measurement_temperature 123(2)
_cell_measurement_theta_max 27.6700
_cell_measurement_theta_min 2.2130
_cell_volume 7512.3(3)
_computing_structure_refinement 'SHELXL-2018/3 (Sheldrick, 2018)'
_computing_structure_solution 'SHELXT 2018/2 (Sheldrick, 2018)'
_diffrn_ambient_temperature 123(2)
_diffrn_measured_fraction_theta_full 0.999
_diffrn_measured_fraction_theta_max 0.832
_diffrn_measurement_device_type 'XtaLAB Synergy R, DW system, HyPix'
_diffrn_measurement_method '\w scans'
_diffrn_radiation_type MoK\a
_diffrn_radiation_wavelength 0.71073
_diffrn_reflns_av_R_equivalents 0.0494
_diffrn_reflns_av_unetI/netI 0.0553
_diffrn_reflns_Laue_measured_fraction_full 0.999
_diffrn_reflns_Laue_measured_fraction_max 0.832
_diffrn_reflns_limit_h_max 23
_diffrn_reflns_limit_h_min -22
_diffrn_reflns_limit_k_max 22
_diffrn_reflns_limit_k_min -27
_diffrn_reflns_limit_l_max 28
_diffrn_reflns_limit_l_min -26
_diffrn_reflns_number 57738
_diffrn_reflns_point_group_measured_fraction_full 0.999
_diffrn_reflns_point_group_measured_fraction_max 0.795
_diffrn_reflns_theta_full 25.242
_diffrn_reflns_theta_max 30.989
_diffrn_reflns_theta_min 2.201
_exptl_absorpt_coefficient_mu 0.984
_exptl_crystal_colour 'light yellow'
_exptl_crystal_density_diffrn 1.521
_exptl_crystal_description block
_exptl_crystal_F_000 3472
_exptl_crystal_size_max 0.086
_exptl_crystal_size_mid 0.071
_exptl_crystal_size_min 0.039
_refine_diff_density_max 3.274
_refine_diff_density_min -0.621
_refine_diff_density_rms 0.111
_refine_ls_abs_structure_details
;
 Flack x determined using 4899 quotients [(I+)-(I-)]/[(I+)+(I-)]
 (Parsons, Flack and Wagner, Acta Cryst. B69 (2013) 249-259).
;
_refine_ls_abs_structure_Flack 0.000(6)
_refine_ls_extinction_method none
_refine_ls_goodness_of_fit_ref 0.998
_refine_ls_hydrogen_treatment constr
_refine_ls_matrix_type full
_refine_ls_number_parameters 982
_refine_ls_number_reflns 19014
_refine_ls_number_restraints 204
_refine_ls_restrained_S_all 0.999
_refine_ls_R_factor_all 0.0953
_refine_ls_R_factor_gt 0.0648
_refine_ls_shift/su_max 0.001
_refine_ls_shift/su_mean 0.000
_refine_ls_structure_factor_coef Fsqd
_refine_ls_weighting_details 'w=1/[\s^2^(Fo^2^)+(0.1239P)^2^] where P=(Fo^2^+2Fc^2^)/3'
_refine_ls_weighting_scheme calc
_refine_ls_wR_factor_gt 0.1669
_refine_ls_wR_factor_ref 0.1828
_reflns_Friedel_coverage 0.774
_reflns_Friedel_fraction_full 1.000
_reflns_Friedel_fraction_max 0.752
_reflns_number_gt 13236
_reflns_number_total 19014
_reflns_threshold_expression 'I > 2\s(I)'
_cod_data_source_file d2dt03422k2.cif
_cod_data_source_block 263-1_eu(+hfc)(p-dpeb)
_cod_depositor_comments 'Adding full bibliography for 7711917--7711918.cif.'
_cod_database_code 7711918
_shelx_shelxl_version_number 2018/3
_shelx_space_group_comment
;
The symmetry employed for this shelxl refinement is uniquely defined
by the following loop, which should always be used as a source of
symmetry information in preference to the above space-group names.
They are only intended as comments.
;

loop_
_space_group_symop_operation_xyz
'x, y, z'
'-x+1/2, -y, z+1/2'
'-x, y+1/2, -z+1/2'
'x+1/2, -y+1/2, -z'

loop_
_atom_site_label
_atom_site_type_symbol
_atom_site_fract_x
_atom_site_fract_y
_atom_site_fract_z
_atom_site_U_iso_or_equiv
_atom_site_adp_type
_atom_site_occupancy
_atom_site_site_symmetry_order
_atom_site_calc_flag
_atom_site_refinement_flags_posn
_atom_site_refinement_flags_adp
_atom_site_refinement_flags_occupancy
_atom_site_disorder_assembly
_atom_site_disorder_group
Eu01 Eu 0.27631(2) 0.25474(2) 0.26119(2) 0.05402(14) Uani 1 1 d . . . . .
P002 P 0.70169(12) 0.67695(11) 0.40076(12) 0.0600(5) Uani 1 1 d . . . . .
P003 P 0.30116(13) 0.23997(13) 0.43678(12) 0.0680(6) Uani 1 1 d . . . . .
F00C F -0.0048(3) 0.1181(4) 0.2802(6) 0.123(3) Uani 1 1 d . . . . .
F00F F 0.0052(4) 0.2429(5) 0.2351(3) 0.104(2) Uani 1 1 d . . . . .
F00G F 0.0250(4) 0.2748(4) 0.3366(4) 0.107(2) Uani 1 1 d . . . . .
F00I F -0.1284(4) 0.1912(6) 0.2726(8) 0.175(5) Uani 1 1 d . . . . .
F00L F 0.1867(4) 0.3981(5) 0.0712(5) 0.117(3) Uani 1 1 d . . . . .
F00U F 0.0262(4) 0.1532(5) 0.3773(4) 0.115(3) Uani 1 1 d . . . . .
F00W F 0.1477(7) 0.4796(4) 0.1276(4) 0.132(3) Uani 1 1 d . . . . .
F1 F 0.3971(4) 0.4662(3) 0.2228(4) 0.0860(16) Uani 1 1 d . U . . .
F2 F 0.4777(8) 0.3885(7) 0.0895(5) 0.171(5) Uani 1 1 d . U . . .
F02M F 0.0165(8) 0.4765(10) 0.0663(8) 0.236(10) Uani 1 1 d . . . . .
F02R F 0.0454(10) 0.3989(9) 0.0163(7) 0.215(9) Uani 1 1 d . . . . .
F3 F 0.5114(4) 0.4396(4) 0.2012(5) 0.115(3) Uani 1 1 d . U . . .
F4 F 0.4628(19) 0.5157(10) 0.1031(10) 0.282(10) Uani 1 1 d D U . A -1
F5 F 0.3438(7) 0.3838(9) 0.1051(7) 0.196(6) Uani 1 1 d . U . . .
F6 F 0.3392(17) 0.5014(17) 0.1151(11) 0.403(18) Uani 1 1 d D U . A -1
F7 F 0.3849(15) 0.4644(12) 0.0271(6) 0.301(11) Uani 1 1 d D U . A -1
F007 F 0.0276(3) 0.4024(4) 0.1717(3) 0.0899(18) Uani 1 1 d . . . . .
F008 F 0.0786(4) 0.3224(3) 0.1201(3) 0.0912(18) Uani 1 1 d . . . . .
F012 F -0.1081(5) 0.2154(6) 0.3704(7) 0.164(5) Uani 1 1 d . . . . .
F018 F -0.1160(5) 0.2912(6) 0.2987(6) 0.144(4) Uani 1 1 d . . . . .
F019 F 0.1089(6) 0.4832(6) 0.0050(5) 0.139(3) Uani 1 1 d . . . . .
O1 O 0.6938(4) 0.7207(3) 0.3442(3) 0.0698(16) Uani 1 1 d . . . . .
O2 O 0.2802(4) 0.2174(3) 0.3712(3) 0.0687(14) Uani 1 1 d . . . . .
O3 O 0.1494(3) 0.2156(3) 0.2821(4) 0.0730(17) Uani 1 1 d . . . . .
O4 O 0.2788(3) 0.1367(2) 0.2585(3) 0.0613(13) Uani 1 1 d . . . . .
O5 O 0.3552(3) 0.3457(3) 0.2371(3) 0.0638(14) Uani 1 1 d . U . . .
O6 O 0.4079(3) 0.2245(3) 0.2776(3) 0.0601(14) Uani 1 1 d . U . . .
O7 O 0.1929(3) 0.3154(3) 0.1958(3) 0.0655(14) Uani 1 1 d . . . . .
O8 O 0.2379(3) 0.3444(3) 0.3287(3) 0.0673(15) Uani 1 1 d . . . . .
C00H C 0.6469(6) 0.6060(5) 0.3952(5) 0.072(2) Uani 1 1 d . . . . .
C00J C 0.5669(6) 0.4977(4) 0.3986(4) 0.064(2) Uani 1 1 d . . . . .
C00K C 0.1047(7) 0.4652(6) 0.2768(6) 0.087(3) Uani 1 1 d . . . . .
H00K H 0.082531 0.487787 0.238458 0.105 Uiso 1 1 calc R U . . .
C00N C 0.6717(5) 0.7149(4) 0.4734(4) 0.0572(18) Uani 1 1 d . . . . .
C00O C 0.0523(6) 0.4507(6) 0.3270(6) 0.087(3) Uani 1 1 d . . . . .
H00A H 0.019661 0.413396 0.315029 0.104 Uiso 1 1 calc R U . . .
H00B H 0.019548 0.488555 0.336553 0.104 Uiso 1 1 calc R U . . .
C00Q C 0.4670(4) 0.2473(4) 0.2556(4) 0.0607(16) Uani 1 1 d . U . . .
C00R C -0.0026(6) 0.2264(8) 0.3037(8) 0.104(5) Uani 1 1 d . . . . .
C00S C 0.1512(5) 0.3641(5) 0.2058(5) 0.066(2) Uani 1 1 d . . . . .
C00T C -0.0918(7) 0.2323(10) 0.3111(10) 0.125(6) Uani 1 1 d . . . . .
C00V C 0.4794(4) 0.3082(4) 0.2243(4) 0.0593(18) Uani 1 1 d . U . . .
C00X C 0.4755(5) 0.3899(4) 0.4164(4) 0.062(2) Uani 1 1 d . . . . .
C00Y C 0.4234(4) 0.3534(4) 0.2202(4) 0.0571(17) Uani 1 1 d . U . . .
C00Z C 0.2338(5) 0.0952(4) 0.2768(5) 0.063(2) Uani 1 1 d . . . . .
C1 C 0.4219(13) 0.4255(10) 0.1183(8) 0.137(5) Uani 1 1 d . U . . .
C01B C 0.2490(6) 0.0234(5) 0.2804(5) 0.074(2) Uani 1 1 d . . . . .
C01C C 0.5424(7) 0.3951(5) 0.4515(5) 0.078(3) Uani 1 1 d . . . . .
H01C H 0.557074 0.361696 0.480500 0.094 Uiso 1 1 calc R U . . .
C01D C 0.1036(6) 0.4335(8) 0.3865(6) 0.088(3) Uani 1 1 d . . . . .
H01A H 0.090733 0.460872 0.424213 0.106 Uiso 1 1 calc R U . . .
H01B H 0.098091 0.387225 0.398604 0.106 Uiso 1 1 calc R U . . .
C01E C 0.5449(5) 0.2133(5) 0.2603(6) 0.075(3) Uani 1 1 d . . . . .
C01F C 0.6352(8) 0.7781(7) 0.5871(6) 0.098(4) Uani 1 1 d . . . . .
H01F H 0.622764 0.799529 0.626323 0.118 Uiso 1 1 calc R U . . .
C01G C 0.0958(6) 0.3791(5) 0.1505(5) 0.072(2) Uani 1 1 d . . . . .
C01H C 0.2436(7) 0.4565(6) 0.4138(7) 0.092(4) Uani 1 1 d . . . . .
H01D H 0.292321 0.467871 0.393889 0.138 Uiso 1 1 calc R U . . .
H01E H 0.249047 0.415898 0.437988 0.138 Uiso 1 1 calc R U . . .
H01G H 0.227849 0.491271 0.443129 0.138 Uiso 1 1 calc R U . . .
C01I C 0.5868(6) 0.4492(5) 0.4439(6) 0.079(3) Uani 1 1 d . . . . .
H01I H 0.631456 0.454135 0.469208 0.095 Uiso 1 1 calc R U . . .
C01J C 0.6651(8) 0.2183(9) 0.1850(11) 0.138(7) Uani 1 1 d . . . . .
H01H H 0.690820 0.252216 0.160080 0.208 Uiso 1 1 calc R U . . .
H01J H 0.669809 0.176664 0.162415 0.208 Uiso 1 1 calc R U . . .
H01K H 0.688442 0.214870 0.227786 0.208 Uiso 1 1 calc R U . . .
C01K C 0.5390(6) 0.1420(5) 0.2738(8) 0.097(4) Uani 1 1 d . . . . .
H01L H 0.511681 0.120719 0.238450 0.145 Uiso 1 1 calc R U . . .
H01M H 0.511406 0.135269 0.314329 0.145 Uiso 1 1 calc R U . . .
H01N H 0.590086 0.123485 0.277450 0.145 Uiso 1 1 calc R U . . .
C01L C 0.5381(8) 0.2114(9) 0.1349(7) 0.119(5) Uani 1 1 d . . . . .
H01O H 0.485583 0.227172 0.134851 0.178 Uiso 1 1 calc R U . . .
H01P H 0.538263 0.163859 0.135569 0.178 Uiso 1 1 calc R U . . .
H01Q H 0.564125 0.226787 0.095955 0.178 Uiso 1 1 calc R U . . .
C01M C 0.1546(5) 0.1021(5) 0.2931(7) 0.081(3) Uani 1 1 d . . . . .
C01N C 0.0338(6) 0.1657(7) 0.3141(8) 0.095(4) Uani 1 1 d . . . . .
C01O C 0.6063(5) 0.3190(5) 0.2725(6) 0.083(3) Uani 1 1 d . . . . .
H01R H 0.585683 0.356633 0.296453 0.100 Uiso 1 1 calc R U . . .
H01S H 0.661557 0.325132 0.265955 0.100 Uiso 1 1 calc R U . . .
C01P C 0.7976(5) 0.6503(5) 0.4157(5) 0.068(2) Uani 1 1 d . . . . .
C01Q C 0.9438(8) 0.6153(8) 0.4455(7) 0.106(4) Uani 1 1 d . . . . .
H01T H 0.994873 0.606345 0.457493 0.128 Uiso 1 1 calc R U . . .
C01R C 0.1288(7) 0.4257(6) 0.1003(6) 0.082(3) Uani 1 1 d . . . . .
C01S C 0.6125(6) 0.5556(5) 0.3977(6) 0.075(3) Uani 1 1 d . . . . .
C01U C 0.2072(8) -0.0062(6) 0.2206(7) 0.103(4) Uani 1 1 d . . . . .
H01U H 0.217612 0.018946 0.180886 0.124 Uiso 1 1 calc R U . . .
H01V H 0.221697 -0.052112 0.213666 0.124 Uiso 1 1 calc R U . . .
C01V C 0.2246(7) 0.2789(5) 0.4785(5) 0.078(2) Uani 1 1 d . . . . .
C01W C 0.1699(8) 0.5044(6) 0.3138(7) 0.091(3) Uani 1 1 d . . . . .
C01X C 0.3326(6) 0.0055(5) 0.2816(7) 0.086(3) Uani 1 1 d . . . . .
H01W H 0.360262 0.032553 0.250600 0.130 Uiso 1 1 calc R U . . .
H01X H 0.338460 -0.040337 0.269876 0.130 Uiso 1 1 calc R U . . .
H01Y H 0.352940 0.012653 0.325010 0.130 Uiso 1 1 calc R U . . .
C01Y C 0.1915(9) -0.0717(7) 0.3480(10) 0.118(5) Uani 1 1 d . . . . .
H01Z H 0.180867 -0.093558 0.306926 0.176 Uiso 1 1 calc R U . . .
H H 0.149976 -0.080257 0.378361 0.176 Uiso 1 1 calc R U . . .
HA H 0.239213 -0.088236 0.365926 0.176 Uiso 1 1 calc R U . . .
C01Z C 0.1968(5) 0.3926(5) 0.3157(5) 0.066(2) Uani 1 1 d . . . . .
C02A C 0.3758(6) 0.2959(5) 0.4362(5) 0.074(2) Uani 1 1 d . . . . .
C02C C 0.1520(7) 0.2622(7) 0.4599(5) 0.090(3) Uani 1 1 d . . . . .
H02C H 0.143849 0.233755 0.424404 0.108 Uiso 1 1 calc R U . . .
C02D C 0.0716(11) 0.4462(10) 0.0448(8) 0.119(5) Uani 1 1 d . . . . .
C02E C 0.2901(15) 0.1582(8) 0.5413(8) 0.155(8) Uani 1 1 d . . . . .
H02E H 0.244120 0.179070 0.553454 0.186 Uiso 1 1 calc R U . . .
C02F C 0.6199(7) 0.6900(7) 0.5168(7) 0.106(4) Uani 1 1 d . . . . .
H02F H 0.595088 0.649993 0.508220 0.127 Uiso 1 1 calc R U . . .
C02G C 0.2226(10) 0.0349(8) 0.4026(6) 0.109(4) Uani 1 1 d . . . . .
H02A H 0.192236 0.016660 0.437816 0.163 Uiso 1 1 calc R U . . .
H02B H 0.214121 0.081804 0.400055 0.163 Uiso 1 1 calc R U . . .
H02D H 0.276568 0.026352 0.410626 0.163 Uiso 1 1 calc R U . . .
C02H C 0.1983(7) 0.0021(6) 0.3365(7) 0.089(3) Uani 1 1 d . . . . .
C02I C 0.8571(6) 0.6697(7) 0.3774(6) 0.086(3) Uani 1 1 d . . . . .
H02I H 0.848048 0.696643 0.340918 0.104 Uiso 1 1 calc R U . . .
C02K C 0.1241(7) -0.0001(6) 0.2412(9) 0.111(5) Uani 1 1 d . . . . .
H02G H 0.094920 0.026258 0.209869 0.134 Uiso 1 1 calc R U . . .
H02H H 0.100031 -0.043342 0.245215 0.134 Uiso 1 1 calc R U . . .
C02L C 0.1848(6) 0.4480(6) 0.3621(5) 0.080(3) Uani 1 1 d . . . . .
C02N C 0.8856(8) 0.5929(9) 0.4826(10) 0.142(8) Uani 1 1 d . . . . .
H02N H 0.896090 0.566234 0.518881 0.171 Uiso 1 1 calc R U . . .
C02O C 0.3809(19) 0.0737(11) 0.5618(14) 0.181(12) Uani 1 1 d . . . . .
H02O H 0.400712 0.042058 0.590622 0.217 Uiso 1 1 calc R U . . .
C02P C 0.7098(9) 0.7709(8) 0.4891(8) 0.120(5) Uani 1 1 d . . . . .
H02P H 0.750564 0.785767 0.462931 0.144 Uiso 1 1 calc R U . . .
C02S C 0.1401(9) 0.5655(6) 0.3468(8) 0.108(4) Uani 1 1 d . . . . .
H02J H 0.151788 0.563610 0.393003 0.163 Uiso 1 1 calc R U . . .
H02K H 0.084974 0.568299 0.340828 0.163 Uiso 1 1 calc R U . . .
H02L H 0.164393 0.603736 0.327730 0.163 Uiso 1 1 calc R U . . .
C02T C 0.6049(10) 0.7231(6) 0.5712(7) 0.115(5) Uani 1 1 d . . . . .
H02T H 0.569135 0.704720 0.600336 0.137 Uiso 1 1 calc R U . . .
C02U C 0.1770(12) 0.3466(10) 0.5635(8) 0.131(6) Uani 1 1 d . . . . .
H02U H 0.185629 0.374912 0.598905 0.157 Uiso 1 1 calc R U . . .
C3 C 0.4047(17) 0.4796(16) 0.0871(11) 0.212(8) Uani 1 1 d D U . A -1
C4 C 0.4393(6) 0.4201(5) 0.1920(5) 0.075(2) Uani 1 1 d . U . . .
C5 C 0.6887(10) 0.8046(9) 0.5421(9) 0.137(7) Uani 1 1 d . . . . .
H5 H 0.709546 0.846422 0.549678 0.164 Uiso 1 1 calc R U . . .
C7 C 0.3893(10) 0.1362(11) 0.4688(14) 0.171(11) Uani 1 1 d . . . . .
H7 H 0.414191 0.144401 0.428907 0.205 Uiso 1 1 calc R U . . .
C010 C 0.1196(5) 0.1618(5) 0.2943(6) 0.078(3) Uani 1 1 d . . . . .
C011 C 0.5036(5) 0.4892(5) 0.3622(5) 0.068(2) Uani 1 1 d . . . . .
H011 H 0.491168 0.520482 0.330267 0.082 Uiso 1 1 calc R U . . .
C12 C 0.4125(10) 0.0846(15) 0.5060(19) 0.25(2) Uani 1 1 d . . . . .
H12 H 0.451706 0.056804 0.490915 0.295 Uiso 1 1 calc R U . . .
C013 C 0.5778(6) 0.2362(8) 0.1926(7) 0.099(4) Uani 1 1 d . . . . .
C13 C 0.324(3) 0.1063(11) 0.5759(9) 0.25(2) Uani 1 1 d . . . . .
H13 H 0.299363 0.094846 0.615246 0.295 Uiso 1 1 calc R U . . .
C014 C 0.4569(6) 0.4361(5) 0.3706(5) 0.071(2) Uani 1 1 d . . . . .
H014 H 0.412309 0.431388 0.345218 0.085 Uiso 1 1 calc R U . . .
C015 C 0.5657(5) 0.3096(6) 0.2091(6) 0.080(3) Uani 1 1 d . . . . .
H015 H 0.580897 0.340522 0.174229 0.096 Uiso 1 1 calc R U . . .
C016 C 0.1501(5) 0.4025(4) 0.2617(5) 0.066(2) Uani 1 1 d . . . . .
C017 C 0.4230(6) 0.3360(4) 0.4279(5) 0.066(2) Uani 1 1 d . . . . .
C020 C 0.1096(14) 0.3316(10) 0.5464(8) 0.135(6) Uani 1 1 d . . . . .
H020 H 0.069007 0.350718 0.569866 0.162 Uiso 1 1 calc R U . . .
C021 C 0.3331(7) 0.1746(5) 0.4872(6) 0.081(3) Uani 1 1 d . . . . .
C023 C 0.9292(7) 0.6503(8) 0.3917(8) 0.104(4) Uani 1 1 d . . . . .
H023 H 0.969751 0.661501 0.363517 0.125 Uiso 1 1 calc R U . . .
C024 C 0.2349(9) 0.5220(5) 0.2702(7) 0.100(4) Uani 1 1 d . . . . .
H02M H 0.265316 0.556287 0.290356 0.150 Uiso 1 1 calc R U . . .
H02Q H 0.215048 0.537459 0.228776 0.150 Uiso 1 1 calc R U . . .
H02R H 0.266772 0.483638 0.263008 0.150 Uiso 1 1 calc R U . . .
C025 C 0.5896(5) 0.2548(6) 0.3080(6) 0.085(3) Uani 1 1 d . . . . .
H02S H 0.637509 0.232941 0.320350 0.102 Uiso 1 1 calc R U . . .
H02V H 0.559369 0.262968 0.347444 0.102 Uiso 1 1 calc R U . . .
C026 C 0.8115(8) 0.6088(8) 0.4677(9) 0.119(6) Uani 1 1 d . . . . .
H026 H 0.770580 0.591703 0.492303 0.143 Uiso 1 1 calc R U . . .
C027 C 0.1287(7) 0.0321(6) 0.3035(8) 0.096(4) Uani 1 1 d . . . . .
H027 H 0.081041 0.028443 0.329500 0.116 Uiso 1 1 calc R U . . .
C028 C 0.0897(9) 0.2883(9) 0.4948(8) 0.121(5) Uani 1 1 d . . . . .
H028 H 0.038472 0.277868 0.484721 0.145 Uiso 1 1 calc R U . . .
C029 C 0.2348(9) 0.3217(8) 0.5306(6) 0.108(4) Uani 1 1 d . . . . .
H029 H 0.284988 0.333319 0.542766 0.130 Uiso 1 1 calc R U . . .

loop_
_atom_site_aniso_label
_atom_site_aniso_U_11
_atom_site_aniso_U_22
_atom_site_aniso_U_33
_atom_site_aniso_U_23
_atom_site_aniso_U_13
_atom_site_aniso_U_12
Eu01 0.04067(17) 0.0587(2) 0.0627(2) -0.01059(17) 0.00241(13) -0.00053(15)
P002 0.0545(11) 0.0653(12) 0.0600(12) 0.0038(9) 0.0001(9) -0.0079(8)
P003 0.0666(11) 0.0753(14) 0.0622(12) -0.0079(11) 0.0022(9) -0.0139(11)
F00C 0.048(3) 0.116(5) 0.206(10) -0.007(6) -0.012(4) -0.017(3)
F00F 0.068(3) 0.151(6) 0.093(4) 0.006(6) 0.000(3) 0.023(4)
F00G 0.069(4) 0.141(6) 0.113(5) -0.037(5) 0.005(4) 0.003(4)
F00I 0.051(4) 0.216(11) 0.257(15) -0.058(12) -0.013(6) 0.015(5)
F00L 0.089(5) 0.143(6) 0.118(6) 0.040(5) 0.025(5) 0.029(4)
F00U 0.072(4) 0.170(7) 0.103(5) 0.034(5) 0.027(4) -0.008(4)
F00W 0.213(11) 0.094(5) 0.089(5) 0.010(4) -0.018(6) -0.002(6)
F1 0.085(4) 0.071(3) 0.103(5) 0.009(3) 0.007(3) 0.000(3)
F2 0.213(10) 0.215(12) 0.085(5) 0.048(6) 0.059(7) 0.086(9)
F02M 0.168(10) 0.38(2) 0.160(11) 0.120(14) 0.041(9) 0.168(14)
F02R 0.246(16) 0.260(17) 0.139(10) 0.075(11) -0.107(11) -0.110(15)
F3 0.070(3) 0.102(4) 0.172(8) 0.053(5) 0.003(4) -0.014(3)
F4 0.46(3) 0.212(15) 0.172(14) 0.113(13) -0.058(18) -0.020(16)
F5 0.128(8) 0.323(17) 0.139(10) 0.032(11) -0.053(8) 0.026(9)
F6 0.40(2) 0.62(4) 0.191(17) 0.05(2) -0.018(19) 0.36(3)
F7 0.40(3) 0.41(3) 0.090(8) 0.058(12) -0.038(12) 0.15(2)
F007 0.064(3) 0.129(5) 0.077(4) 0.005(4) -0.004(3) 0.021(3)
F008 0.096(4) 0.101(4) 0.076(4) -0.001(3) -0.031(3) -0.009(3)
F012 0.084(5) 0.210(11) 0.199(11) 0.016(9) 0.067(7) 0.010(6)
F018 0.078(5) 0.170(9) 0.182(10) -0.002(8) 0.030(6) 0.032(5)
F019 0.153(7) 0.164(8) 0.100(6) 0.058(6) 0.016(6) 0.026(6)
O1 0.063(3) 0.082(4) 0.064(3) 0.015(3) -0.004(3) -0.010(3)
O2 0.064(3) 0.077(3) 0.065(3) -0.013(3) 0.006(3) -0.004(3)
O3 0.050(3) 0.083(4) 0.085(5) 0.004(4) 0.007(3) -0.008(3)
O4 0.048(3) 0.059(3) 0.077(4) -0.016(3) 0.011(3) -0.006(2)
O5 0.049(3) 0.069(3) 0.073(4) -0.007(3) 0.005(3) -0.002(2)
O6 0.046(3) 0.062(3) 0.072(4) -0.010(3) -0.002(2) -0.002(2)
O7 0.058(3) 0.069(3) 0.070(4) -0.002(3) -0.002(3) 0.002(3)
O8 0.066(4) 0.074(4) 0.062(3) -0.012(3) 0.004(3) 0.008(3)
C00H 0.073(6) 0.080(6) 0.063(6) -0.012(5) -0.001(5) -0.013(5)
C00J 0.080(6) 0.065(5) 0.048(4) -0.008(4) 0.006(4) -0.012(4)
C00K 0.083(7) 0.103(8) 0.076(7) -0.011(6) -0.024(6) 0.032(6)
C00N 0.054(4) 0.064(5) 0.053(4) 0.008(4) 0.003(4) -0.004(4)
C00O 0.069(6) 0.108(8) 0.083(7) -0.024(6) -0.001(5) 0.029(6)
C00Q 0.058(4) 0.068(4) 0.056(4) -0.004(4) -0.005(3) -0.002(3)
C00R 0.053(6) 0.150(13) 0.111(10) -0.025(9) 0.028(6) 0.002(6)
C00S 0.049(4) 0.083(6) 0.067(6) 0.006(5) -0.009(4) -0.003(4)
C00T 0.057(7) 0.161(15) 0.158(15) -0.042(12) 0.028(8) 0.008(8)
C00V 0.047(4) 0.075(4) 0.056(5) 0.001(4) -0.005(3) -0.002(3)
C00X 0.063(5) 0.067(5) 0.057(5) -0.008(4) -0.002(4) -0.008(4)
C00Y 0.052(4) 0.069(4) 0.050(4) 0.000(3) -0.005(3) -0.005(3)
C00Z 0.050(4) 0.073(5) 0.067(5) -0.014(4) -0.007(4) -0.009(4)
C1 0.181(12) 0.158(12) 0.072(7) 0.024(7) 0.011(8) 0.042(9)
C01B 0.074(5) 0.067(5) 0.081(6) -0.010(5) -0.012(5) -0.010(4)
C01C 0.104(8) 0.063(5) 0.067(6) 0.007(4) -0.028(6) -0.014(5)
C01D 0.071(6) 0.131(10) 0.063(6) -0.003(6) 0.005(5) 0.014(6)
C01E 0.052(5) 0.074(5) 0.099(8) -0.006(6) 0.000(5) 0.000(4)
C01F 0.113(9) 0.119(10) 0.062(6) -0.024(6) 0.005(6) 0.020(7)
C01G 0.066(5) 0.089(6) 0.061(5) -0.006(5) -0.010(4) 0.014(5)
C01H 0.090(8) 0.094(7) 0.093(8) -0.034(6) -0.025(6) 0.026(6)
C01I 0.073(6) 0.080(6) 0.085(7) -0.007(5) -0.018(5) -0.020(5)
C01J 0.075(8) 0.146(13) 0.194(19) -0.006(13) 0.044(10) 0.018(8)
C01K 0.062(6) 0.071(6) 0.158(13) -0.005(7) -0.011(7) 0.007(4)
C01L 0.081(8) 0.176(15) 0.099(10) -0.032(10) 0.028(7) 0.011(8)
C01M 0.045(5) 0.087(6) 0.111(9) 0.001(6) 0.004(5) -0.021(4)
C01N 0.062(6) 0.101(8) 0.123(11) 0.004(7) -0.010(6) -0.019(6)
C01O 0.044(4) 0.098(7) 0.108(8) 0.013(6) -0.009(5) -0.008(4)
C01P 0.066(5) 0.069(5) 0.068(6) 0.008(4) 0.008(4) 0.010(4)
C01Q 0.079(8) 0.141(12) 0.100(10) 0.013(9) 0.009(7) 0.030(8)
C01R 0.086(7) 0.087(7) 0.075(7) 0.003(6) -0.011(6) -0.003(5)
C01S 0.076(6) 0.079(6) 0.071(6) 0.007(5) 0.008(5) -0.008(5)
C01U 0.129(11) 0.073(6) 0.109(9) -0.019(6) -0.039(8) -0.024(6)
C01V 0.094(7) 0.080(6) 0.062(5) 0.001(4) 0.009(5) -0.004(6)
C01W 0.100(8) 0.082(7) 0.090(8) -0.020(6) -0.018(7) 0.020(6)
C01X 0.067(6) 0.070(5) 0.122(10) -0.013(6) -0.004(6) 0.006(4)
C01Y 0.104(9) 0.093(8) 0.157(14) 0.031(9) -0.012(9) -0.017(7)
C01Z 0.053(4) 0.085(6) 0.059(5) -0.010(4) 0.001(4) 0.012(4)
C02A 0.082(6) 0.074(6) 0.068(6) -0.010(5) -0.010(5) -0.012(5)
C02C 0.092(7) 0.111(9) 0.067(6) 0.000(6) 0.025(5) 0.000(7)
C02D 0.119(12) 0.158(15) 0.079(9) 0.023(10) -0.002(9) 0.019(11)
C02E 0.27(3) 0.102(10) 0.096(10) 0.004(8) 0.043(15) 0.045(14)
C02F 0.092(8) 0.105(9) 0.120(10) -0.023(8) 0.055(8) -0.033(7)
C02G 0.121(10) 0.132(11) 0.074(7) 0.006(7) 0.016(9) -0.007(9)
C02H 0.082(7) 0.093(7) 0.093(8) 0.015(6) -0.008(6) -0.008(6)
C02I 0.063(6) 0.128(9) 0.068(6) 0.025(6) 0.002(5) -0.004(6)
C02K 0.095(8) 0.080(6) 0.159(14) 0.003(8) -0.060(9) -0.032(6)
C02L 0.074(6) 0.095(7) 0.070(6) -0.019(5) -0.007(5) 0.026(5)
C02N 0.095(9) 0.173(15) 0.159(15) 0.102(13) 0.032(10) 0.054(10)
C02O 0.25(3) 0.131(16) 0.16(2) 0.065(16) -0.12(2) -0.027(17)
C02P 0.128(11) 0.121(10) 0.110(10) -0.041(8) 0.048(9) -0.051(9)
C02S 0.128(11) 0.088(8) 0.109(10) -0.026(7) -0.019(9) 0.033(7)
C02T 0.147(12) 0.088(8) 0.109(10) -0.014(7) 0.071(10) -0.025(8)
C02U 0.139(13) 0.173(16) 0.081(9) -0.042(10) 0.011(10) 0.027(13)
C3 0.31(2) 0.214(17) 0.118(12) 0.035(13) 0.003(15) 0.102(12)
C4 0.069(5) 0.084(5) 0.073(5) 0.021(4) 0.001(4) 0.002(4)
C5 0.138(12) 0.137(12) 0.136(13) -0.073(11) 0.058(11) -0.057(10)
C7 0.090(10) 0.189(19) 0.23(3) 0.102(19) 0.042(13) 0.022(12)
C010 0.039(4) 0.087(6) 0.107(8) 0.006(6) 0.009(4) -0.007(4)
C011 0.082(6) 0.073(5) 0.050(5) 0.012(4) 0.003(4) -0.008(4)
C12 0.076(10) 0.27(3) 0.39(5) 0.23(4) 0.001(17) 0.004(13)
C013 0.058(5) 0.120(11) 0.118(10) -0.001(8) 0.013(5) 0.008(6)
C13 0.54(7) 0.133(16) 0.065(9) 0.007(9) -0.01(2) 0.10(3)
C014 0.068(5) 0.074(6) 0.070(6) 0.000(5) -0.002(4) -0.014(4)
C015 0.048(5) 0.095(7) 0.097(8) 0.014(6) 0.005(5) 0.006(4)
C016 0.068(5) 0.072(5) 0.057(5) 0.001(4) 0.004(4) 0.012(4)
C017 0.077(6) 0.063(5) 0.059(5) -0.011(4) 0.000(4) -0.004(4)
C020 0.174(18) 0.157(15) 0.073(9) -0.008(9) 0.036(11) 0.023(14)
C021 0.081(7) 0.081(6) 0.081(7) 0.008(5) -0.020(6) -0.029(5)
C023 0.064(6) 0.145(12) 0.104(10) 0.039(9) -0.008(6) 0.003(7)
C024 0.129(10) 0.071(6) 0.099(9) -0.001(6) 0.016(8) 0.009(6)
C025 0.047(4) 0.090(7) 0.118(8) 0.013(7) -0.023(4) -0.008(5)
C026 0.085(8) 0.133(11) 0.140(14) 0.060(11) 0.016(8) 0.033(8)
C027 0.063(6) 0.080(7) 0.146(13) 0.018(7) -0.010(7) -0.017(5)
C028 0.105(10) 0.165(15) 0.091(10) 0.022(10) 0.030(8) 0.006(9)
C029 0.127(10) 0.136(11) 0.063(6) -0.018(7) 0.020(7) -0.008(9)

loop_
_atom_type_symbol
_atom_type_description
_atom_type_scat_dispersion_real
_atom_type_scat_dispersion_imag
_atom_type_scat_source
C C 0.0033 0.0016 'International Tables Vol C Tables 4.2.6.8 and 6.1.1.4'
H H 0.0000 0.0000 'International Tables Vol C Tables 4.2.6.8 and 6.1.1.4'
Eu Eu -0.1578 3.6682 'International Tables Vol C Tables 4.2.6.8 and 6.1.1.4'
F F 0.0171 0.0103 'International Tables Vol C Tables 4.2.6.8 and 6.1.1.4'
O O 0.0106 0.0060 'International Tables Vol C Tables 4.2.6.8 and 6.1.1.4'
P P 0.1023 0.0942 'International Tables Vol C Tables 4.2.6.8 and 6.1.1.4'

loop_
_geom_angle_atom_site_label_1
_geom_angle_atom_site_label_2
_geom_angle_atom_site_label_3
_geom_angle
_geom_angle_site_symmetry_1
_geom_angle_site_symmetry_3
_geom_angle_publ_flag
O1 Eu01 O7 76.3(2) 3_645 . ?
O1 Eu01 O5 84.8(2) 3_645 . ?
O7 Eu01 O5 80.0(2) . . ?
O1 Eu01 O2 141.0(2) 3_645 . ?
O7 Eu01 O2 137.0(2) . . ?
O5 Eu01 O2 115.6(2) . . ?
O1 Eu01 O3 105.9(2) 3_645 . ?
O7 Eu01 O3 72.8(2) . . ?
O5 Eu01 O3 147.0(2) . . ?
O2 Eu01 O3 75.5(2) . . ?
O1 Eu01 O8 145.9(2) 3_645 . ?
O7 Eu01 O8 75.7(2) . . ?
O5 Eu01 O8 71.6(2) . . ?
O2 Eu01 O8 72.8(2) . . ?
O3 Eu01 O8 83.8(2) . . ?
O1 Eu01 O6 80.8(2) 3_645 . ?
O7 Eu01 O6 144.4(2) . . ?
O5 Eu01 O6 70.99(19) . . ?
O2 Eu01 O6 76.0(2) . . ?
O3 Eu01 O6 140.7(2) . . ?
O8 Eu01 O6 112.5(2) . . ?
O1 Eu01 O4 71.2(2) 3_645 . ?
O7 Eu01 O4 121.9(2) . . ?
O5 Eu01 O4 140.35(18) . . ?
O2 Eu01 O4 72.6(2) . . ?
O3 Eu01 O4 71.7(2) . . ?
O8 Eu01 O4 141.5(2) . . ?
O6 Eu01 O4 74.28(18) . . ?
O1 P002 C00H 113.7(5) . . ?
O1 P002 C00N 111.9(4) . . ?
C00H P002 C00N 105.0(5) . . ?
O1 P002 C01P 114.1(4) . . ?
C00H P002 C01P 105.8(5) . . ?
C00N P002 C01P 105.4(4) . . ?
O2 P003 C02A 112.8(4) . . ?
O2 P003 C01V 113.3(5) . . ?
C02A P003 C01V 105.9(5) . . ?
O2 P003 C021 112.1(5) . . ?
C02A P003 C021 105.2(5) . . ?
C01V P003 C021 106.9(6) . . ?
P002 O1 Eu01 153.2(5) . 3_655 ?
P003 O2 Eu01 140.8(4) . . ?
C010 O3 Eu01 136.0(6) . . ?
C00Z O4 Eu01 132.8(5) . . ?
C00Y O5 Eu01 135.4(6) . . ?
C00Q O6 Eu01 131.2(5) . . ?
C00S O7 Eu01 133.7(6) . . ?
C01Z O8 Eu01 129.8(6) . . ?
C01S C00H P002 173.1(11) . . ?
C011 C00J C01I 118.7(8) . . ?
C011 C00J C01S 123.9(9) . . ?
C01I C00J C01S 117.1(9) . . ?
C00O C00K C016 107.8(10) . . ?
C00O C00K C01W 102.8(10) . . ?
C016 C00K C01W 98.5(8) . . ?
C00O C00K H00K 115.3 . . ?
C016 C00K H00K 115.3 . . ?
C01W C00K H00K 115.3 . . ?
C02P C00N C02F 118.8(11) . . ?
C02P C00N P002 115.2(8) . . ?
C02F C00N P002 125.7(8) . . ?
C00K C00O C01D 104.4(9) . . ?
C00K C00O H00A 110.9 . . ?
C01D C00O H00A 110.9 . . ?
C00K C00O H00B 110.9 . . ?
C01D C00O H00B 110.9 . . ?
H00A C00O H00B 108.9 . . ?
O6 C00Q C00V 129.2(7) . . ?
O6 C00Q C01E 123.8(8) . . ?
C00V C00Q C01E 107.0(7) . . ?
F00G C00R C01N 115.2(12) . . ?
F00G C00R F00F 107.2(12) . . ?
C01N C00R F00F 107.9(11) . . ?
F00G C00R C00T 105.2(11) . . ?
C01N C00R C00T 120.0(14) . . ?
F00F C00R C00T 99.7(13) . . ?
O7 C00S C016 126.3(8) . . ?
O7 C00S C01G 114.1(9) . . ?
C016 C00S C01G 119.6(8) . . ?
F012 C00T F018 111.0(13) . . ?
F012 C00T F00I 106.7(17) . . ?
F018 C00T F00I 108.4(17) . . ?
F012 C00T C00R 106.7(16) . . ?
F018 C00T C00R 112.0(15) . . ?
F00I C00T C00R 111.9(12) . . ?
C00Y C00V C00Q 121.3(7) . . ?
C00Y C00V C015 133.2(8) . . ?
C00Q C00V C015 104.9(7) . . ?
C014 C00X C01C 120.4(8) . . ?
C014 C00X C017 119.0(8) . . ?
C01C C00X C017 120.5(9) . . ?
O5 C00Y C00V 125.9(8) . . ?
O5 C00Y C4 113.4(8) . . ?
C00V C00Y C4 120.7(8) . . ?
O4 C00Z C01M 128.9(9) . . ?
O4 C00Z C01B 126.0(8) . . ?
C01M C00Z C01B 104.9(8) . . ?
C3 C1 F2 114.6(18) . . ?
C3 C1 C4 125.6(19) . . ?
F2 C1 C4 104.1(14) . . ?
C3 C1 F5 100(2) . . ?
F2 C1 F5 103.6(16) . . ?
C4 C1 F5 106.9(13) . . ?
C00Z C01B C01X 114.3(8) . . ?
C00Z C01B C02H 102.5(9) . . ?
C01X C01B C02H 118.9(11) . . ?
C00Z C01B C01U 105.2(9) . . ?
C01X C01B C01U 112.0(11) . . ?
C02H C01B C01U 102.4(9) . . ?
C01I C01C C00X 119.2(10) . . ?
C01I C01C H01C 120.4 . . ?
C00X C01C H01C 120.4 . . ?
C02L C01D C00O 103.5(9) . . ?
C02L C01D H01A 111.1 . . ?
C00O C01D H01A 111.1 . . ?
C02L C01D H01B 111.1 . . ?
C00O C01D H01B 111.1 . . ?
H01A C01D H01B 109.0 . . ?
C01K C01E C025 117.7(11) . . ?
C01K C01E C00Q 113.3(8) . . ?
C025 C01E C00Q 104.2(8) . . ?
C01K C01E C013 118.8(11) . . ?
C025 C01E C013 102.5(9) . . ?
C00Q C01E C013 97.7(8) . . ?
C02T C01F C5 116.0(12) . . ?
C02T C01F H01F 122.0 . . ?
C5 C01F H01F 122.0 . . ?
F008 C01G F007 104.8(8) . . ?
F008 C01G C01R 108.0(9) . . ?
F007 C01G C01R 109.4(9) . . ?
F008 C01G C00S 108.3(8) . . ?
F007 C01G C00S 112.9(8) . . ?
C01R C01G C00S 113.0(9) . . ?
C02L C01H H01D 109.5 . . ?
C02L C01H H01E 109.5 . . ?
H01D C01H H01E 109.5 . . ?
C02L C01H H01G 109.5 . . ?
H01D C01H H01G 109.5 . . ?
H01E C01H H01G 109.5 . . ?
C01C C01I C00J 120.6(9) . . ?
C01C C01I H01I 119.7 . . ?
C00J C01I H01I 119.7 . . ?
C013 C01J H01H 109.5 . . ?
C013 C01J H01J 109.5 . . ?
H01H C01J H01J 109.5 . . ?
C013 C01J H01K 109.5 . . ?
H01H C01J H01K 109.5 . . ?
H01J C01J H01K 109.5 . . ?
C01E C01K H01L 109.5 . . ?
C01E C01K H01M 109.5 . . ?
H01L C01K H01M 109.5 . . ?
C01E C01K H01N 109.5 . . ?
H01L C01K H01N 109.5 . . ?
H01M C01K H01N 109.5 . . ?
C013 C01L H01O 109.5 . . ?
C013 C01L H01P 109.5 . . ?
H01O C01L H01P 109.5 . . ?
C013 C01L H01Q 109.5 . . ?
H01O C01L H01Q 109.5 . . ?
H01P C01L H01Q 109.5 . . ?
C010 C01M C00Z 121.7(9) . . ?
C010 C01M C027 135.0(9) . . ?
C00Z C01M C027 103.2(9) . . ?
F00U C01N F00C 108.1(11) . . ?
F00U C01N C00R 105.7(13) . . ?
F00C C01N C00R 109.0(11) . . ?
F00U C01N C010 109.9(10) . . ?
F00C C01N C010 107.7(11) . . ?
C00R C01N C010 116.2(11) . . ?
C015 C01O C025 102.4(9) . . ?
C015 C01O H01R 111.3 . . ?
C025 C01O H01R 111.3 . . ?
C015 C01O H01S 111.3 . . ?
C025 C01O H01S 111.3 . . ?
H01R C01O H01S 109.2 . . ?
C02I C01P C026 119.3(10) . . ?
C02I C01P P002 121.8(8) . . ?
C026 C01P P002 118.9(8) . . ?
C023 C01Q C02N 120.2(13) . . ?
C023 C01Q H01T 119.9 . . ?
C02N C01Q H01T 119.9 . . ?
F00W C01R F00L 111.9(12) . . ?
F00W C01R C01G 109.9(10) . . ?
F00L C01R C01G 109.6(9) . . ?
F00W C01R C02D 104.7(12) . . ?
F00L C01R C02D 105.9(11) . . ?
C01G C01R C02D 114.8(11) . . ?
C00H C01S C00J 176.1(12) . . ?
C02K C01U C01B 101.4(12) . . ?
C02K C01U H01U 111.5 . . ?
C01B C01U H01U 111.5 . . ?
C02K C01U H01V 111.5 . . ?
C01B C01U H01V 111.5 . . ?
H01U C01U H01V 109.3 . . ?
C02C C01V C029 119.4(12) . . ?
C02C C01V P003 116.7(8) . . ?
C029 C01V P003 123.8(11) . . ?
C024 C01W C02S 109.4(11) . . ?
C024 C01W C02L 116.0(10) . . ?
C02S C01W C02L 112.7(11) . . ?
C024 C01W C00K 112.3(11) . . ?
C02S C01W C00K 112.6(11) . . ?
C02L C01W C00K 93.0(9) . . ?
C01B C01X H01W 109.5 . . ?
C01B C01X H01X 109.5 . . ?
H01W C01X H01X 109.5 . . ?
C01B C01X H01Y 109.5 . . ?
H01W C01X H01Y 109.5 . . ?
H01X C01X H01Y 109.5 . . ?
C02H C01Y H01Z 109.5 . . ?
C02H C01Y H 109.5 . . ?
H01Z C01Y H 109.5 . . ?
C02H C01Y HA 109.5 . . ?
H01Z C01Y HA 109.5 . . ?
H C01Y HA 109.5 . . ?
O8 C01Z C016 128.6(9) . . ?
O8 C01Z C02L 122.8(8) . . ?
C016 C01Z C02L 108.4(8) . . ?
C017 C02A P003 171.3(10) . . ?
C01V C02C C028 118.6(13) . . ?
C01V C02C H02C 120.7 . . ?
C028 C02C H02C 120.7 . . ?
F02R C02D F02M 106(2) . . ?
F02R C02D F019 110.4(16) . . ?
F02M C02D F019 109.1(18) . . ?
F02R C02D C01R 112.2(16) . . ?
F02M C02D C01R 111.8(15) . . ?
F019 C02D C01R 107.2(14) . . ?
C021 C02E C13 111(2) . . ?
C021 C02E H02E 124.4 . . ?
C13 C02E H02E 124.4 . . ?
C02T C02F C00N 119.2(11) . . ?
C02T C02F H02F 120.4 . . ?
C00N C02F H02F 120.4 . . ?
C02H C02G H02A 109.5 . . ?
C02H C02G H02B 109.5 . . ?
H02A C02G H02B 109.5 . . ?
C02H C02G H02D 109.5 . . ?
H02A C02G H02D 109.5 . . ?
H02B C02G H02D 109.5 . . ?
C027 C02H C01B 90.6(9) . . ?
C027 C02H C01Y 113.8(10) . . ?
C01B C02H C01Y 116.4(12) . . ?
C027 C02H C02G 115.5(13) . . ?
C01B C02H C02G 112.1(10) . . ?
C01Y C02H C02G 107.9(12) . . ?
C023 C02I C01P 119.9(11) . . ?
C023 C02I H02I 120.1 . . ?
C01P C02I H02I 120.1 . . ?
C027 C02K C01U 103.4(9) . . ?
C027 C02K H02G 111.1 . . ?
C01U C02K H02G 111.1 . . ?
C027 C02K H02H 111.1 . . ?
C01U C02K H02H 111.1 . . ?
H02G C02K H02H 109.0 . . ?
C01Z C02L C01H 116.5(8) . . ?
C01Z C02L C01D 101.1(10) . . ?
C01H C02L C01D 115.4(10) . . ?
C01Z C02L C01W 100.3(9) . . ?
C01H C02L C01W 119.2(11) . . ?
C01D C02L C01W 101.5(9) . . ?
C01Q C02N C026 120.4(13) . . ?
C01Q C02N H02N 119.8 . . ?
C026 C02N H02N 119.8 . . ?
C13 C02O C12 117(2) . . ?
C13 C02O H02O 121.3 . . ?
C12 C02O H02O 121.3 . . ?
C5 C02P C00N 119.3(12) . . ?
C5 C02P H02P 120.4 . . ?
C00N C02P H02P 120.4 . . ?
C01W C02S H02J 109.5 . . ?
C01W C02S H02K 109.5 . . ?
H02J C02S H02K 109.5 . . ?
C01W C02S H02L 109.5 . . ?
H02J C02S H02L 109.5 . . ?
H02K C02S H02L 109.5 . . ?
C01F C02T C02F 125.1(13) . . ?
C01F C02T H02T 117.4 . . ?
C02F C02T H02T 117.4 . . ?
C020 C02U C029 118.5(17) . . ?
C020 C02U H02U 120.8 . . ?
C029 C02U H02U 120.8 . . ?
F4 C3 F7 125(3) . . ?
F4 C3 F6 111(3) . . ?
F7 C3 F6 105(2) . . ?
F4 C3 C1 100(2) . . ?
F7 C3 C1 109(2) . . ?
F6 C3 C1 105(3) . . ?
F3 C4 F1 103.8(10) . . ?
F3 C4 C00Y 113.0(8) . . ?
F1 C4 C00Y 110.4(8) . . ?
F3 C4 C1 107.6(12) . . ?
F1 C4 C1 107.6(10) . . ?
C00Y C4 C1 113.9(12) . . ?
C02P C5 C01F 120.9(13) . . ?
C02P C5 H5 119.5 . . ?
C01F C5 H5 119.5 . . ?
C021 C7 C12 122(2) . . ?
C021 C7 H7 119.2 . . ?
C12 C7 H7 119.2 . . ?
O3 C010 C01M 126.9(8) . . ?
O3 C010 C01N 114.3(9) . . ?
C01M C010 C01N 118.9(9) . . ?
C00J C011 C014 121.5(9) . . ?
C00J C011 H011 119.2 . . ?
C014 C011 H011 119.2 . . ?
C02O C12 C7 120(3) . . ?
C02O C12 H12 119.8 . . ?
C7 C12 H12 119.8 . . ?
C01L C013 C015 116.6(13) . . ?
C01L C013 C01E 116.0(11) . . ?
C015 C013 C01E 92.5(10) . . ?
C01L C013 C01J 107.3(13) . . ?
C015 C013 C01J 112.3(11) . . ?
C01E C013 C01J 111.8(13) . . ?
C02O C13 C02E 129(3) . . ?
C02O C13 H13 115.6 . . ?
C02E C13 H13 115.6 . . ?
C011 C014 C00X 119.4(9) . . ?
C011 C014 H014 120.3 . . ?
C00X C014 H014 120.3 . . ?
C01O C015 C00V 106.9(9) . . ?
C01O C015 C013 104.5(10) . . ?
C00V C015 C013 99.2(9) . . ?
C01O C015 H015 114.9 . . ?
C00V C015 H015 114.9 . . ?
C013 C015 H015 114.9 . . ?
C01Z C016 C00S 124.6(8) . . ?
C01Z C016 C00K 105.2(9) . . ?
C00S C016 C00K 130.1(9) . . ?
C02A C017 C00X 174.5(11) . . ?
C02U C020 C028 125.7(17) . . ?
C02U C020 H020 117.1 . . ?
C028 C020 H020 117.1 . . ?
C7 C021 C02E 119.5(14) . . ?
C7 C021 P003 121.0(13) . . ?
C02E C021 P003 118.7(12) . . ?
C01Q C023 C02I 120.9(13) . . ?
C01Q C023 H023 119.6 . . ?
C02I C023 H023 119.6 . . ?
C01W C024 H02M 109.5 . . ?
C01W C024 H02Q 109.5 . . ?
H02M C024 H02Q 109.5 . . ?
C01W C024 H02R 109.5 . . ?
H02M C024 H02R 109.5 . . ?
H02Q C024 H02R 109.5 . . ?
C01E C025 C01O 105.7(9) . . ?
C01E C025 H02S 110.6 . . ?
C01O C025 H02S 110.6 . . ?
C01E C025 H02V 110.6 . . ?
C01O C025 H02V 110.6 . . ?
H02S C025 H02V 108.7 . . ?
C02N C026 C01P 118.9(13) . . ?
C02N C026 H026 120.6 . . ?
C01P C026 H026 120.6 . . ?
C02K C027 C02H 104.8(11) . . ?
C02K C027 C01M 108.8(12) . . ?
C02H C027 C01M 101.8(9) . . ?
C02K C027 H027 113.5 . . ?
C02H C027 H027 113.5 . . ?
C01M C027 H027 113.5 . . ?
C020 C028 C02C 115.2(16) . . ?
C020 C028 H028 122.4 . . ?
C02C C028 H028 122.4 . . ?
C02U C029 C01V 122.6(16) . . ?
C02U C029 H029 118.7 . . ?
C01V C029 H029 118.7 . . ?

loop_
_geom_bond_atom_site_label_1
_geom_bond_atom_site_label_2
_geom_bond_distance
_geom_bond_site_symmetry_2
_geom_bond_publ_flag
Eu01 O1 2.352(6) 3_645 ?
Eu01 O7 2.356(6) . ?
Eu01 O5 2.384(6) . ?
Eu01 O2 2.407(7) . ?
Eu01 O3 2.414(6) . ?
Eu01 O8 2.414(6) . ?
Eu01 O6 2.423(5) . ?
Eu01 O4 2.432(5) . ?
P002 O1 1.486(7) . ?
P002 C00H 1.755(10) . ?
P002 C00N 1.777(9) . ?
P002 C01P 1.802(9) . ?
P003 O2 1.482(7) . ?
P003 C02A 1.748(10) . ?
P003 C01V 1.791(12) . ?
P003 C021 1.794(12) . ?
F00C C01N 1.384(15) . ?
F00F C00R 1.468(17) . ?
F00G C00R 1.302(17) . ?
F00I C00T 1.33(2) . ?
F00L C01R 1.315(15) . ?
F00U C01N 1.342(17) . ?
F00W C01R 1.290(15) . ?
F1 C4 1.365(13) . ?
F2 C1 1.38(2) . ?
F02M C02D 1.24(2) . ?
F02R C02D 1.23(2) . ?
F3 C4 1.344(13) . ?
F4 C3 1.31(2) . ?
F5 C1 1.64(3) . ?
F6 C3 1.37(2) . ?
F7 C3 1.33(2) . ?
F007 C01G 1.365(11) . ?
F008 C01G 1.359(12) . ?
F012 C00T 1.31(2) . ?
F018 C00T 1.31(2) . ?
F019 C02D 1.300(19) . ?
O3 C010 1.252(12) . ?
O4 C00Z 1.225(10) . ?
O5 C00Y 1.260(10) . ?
O6 C00Q 1.228(10) . ?
O7 C00S 1.261(12) . ?
O8 C01Z 1.257(11) . ?
C00H C01S 1.203(14) . ?
C00J C011 1.356(14) . ?
C00J C01I 1.415(15) . ?
C00J C01S 1.438(14) . ?
C00K C00O 1.422(18) . ?
C00K C016 1.551(13) . ?
C00K C01W 1.599(18) . ?
C00K H00K 1.0000 . ?
C00N C02P 1.372(15) . ?
C00N C02F 1.379(14) . ?
C00O C01D 1.569(16) . ?
C00O H00A 0.9900 . ?
C00O H00B 0.9900 . ?
C00Q C00V 1.429(12) . ?
C00Q C01E 1.542(12) . ?
C00R C01N 1.42(2) . ?
C00R C00T 1.582(16) . ?
C00S C016 1.404(14) . ?
C00S C01G 1.535(13) . ?
C00V C00Y 1.359(12) . ?
C00V C015 1.552(12) . ?
C00X C014 1.383(15) . ?
C00X C01C 1.388(13) . ?
C00X C017 1.465(13) . ?
C00Y C4 1.519(14) . ?
C00Z C01M 1.442(13) . ?
C00Z C01B 1.504(13) . ?
C1 C3 1.32(3) . ?
C1 C4 1.56(2) . ?
C01B C01X 1.517(15) . ?
C01B C02H 1.530(17) . ?
C01B C01U 1.564(15) . ?
C01C C01I 1.370(14) . ?
C01C H01C 0.9500 . ?
C01D C02L 1.544(17) . ?
C01D H01A 0.9900 . ?
C01D H01B 0.9900 . ?
C01E C01K 1.497(15) . ?
C01E C025 1.526(16) . ?
C01E C013 1.591(18) . ?
C01F C02T 1.294(19) . ?
C01F C5 1.43(2) . ?
C01F H01F 0.9500 . ?
C01G C01R 1.531(17) . ?
C01H C02L 1.499(15) . ?
C01H H01D 0.9800 . ?
C01H H01E 0.9800 . ?
C01H H01G 0.9800 . ?
C01I H01I 0.9500 . ?
C01J C013 1.587(17) . ?
C01J H01H 0.9800 . ?
C01J H01J 0.9800 . ?
C01J H01K 0.9800 . ?
C01K H01L 0.9800 . ?
C01K H01M 0.9800 . ?
C01K H01N 0.9800 . ?
C01L C013 1.48(2) . ?
C01L H01O 0.9800 . ?
C01L H01P 0.9800 . ?
C01L H01Q 0.9800 . ?
C01M C010 1.375(15) . ?
C01M C027 1.527(15) . ?
C01N C010 1.568(15) . ?
C01O C015 1.508(17) . ?
C01O C025 1.540(17) . ?
C01O H01R 0.9900 . ?
C01O H01S 0.9900 . ?
C01P C02I 1.375(14) . ?
C01P C026 1.397(17) . ?
C01Q C023 1.35(2) . ?
C01Q C02N 1.36(2) . ?
C01Q H01T 0.9500 . ?
C01R C02D 1.58(2) . ?
C01U C02K 1.53(2) . ?
C01U H01U 0.9900 . ?
C01U H01V 0.9900 . ?
C01V C02C 1.379(17) . ?
C01V C029 1.405(17) . ?
C01W C024 1.50(2) . ?
C01W C02S 1.524(16) . ?
C01W C02L 1.556(18) . ?
C01X H01W 0.9800 . ?
C01X H01X 0.9800 . ?
C01X H01Y 0.9800 . ?
C01Y C02H 1.544(17) . ?
C01Y H01Z 0.9800 . ?
C01Y H 0.9800 . ?
C01Y HA 0.9800 . ?
C01Z C016 1.404(14) . ?
C01Z C02L 1.508(14) . ?
C02A C017 1.184(13) . ?
C02C C028 1.420(19) . ?
C02C H02C 0.9500 . ?
C02E C021 1.40(2) . ?
C02E C13 1.42(3) . ?
C02E H02E 0.9500 . ?
C02F C02T 1.345(19) . ?
C02F H02F 0.9500 . ?
C02G C02H 1.58(2) . ?
C02G H02A 0.9800 . ?
C02G H02B 0.9800 . ?
C02G H02D 0.9800 . ?
C02H C027 1.534(18) . ?
C02I C023 1.364(16) . ?
C02I H02I 0.9500 . ?
C02K C027 1.45(2) . ?
C02K H02G 0.9900 . ?
C02K H02H 0.9900 . ?
C02N C026 1.381(19) . ?
C02N H02N 0.9500 . ?
C02O C13 1.24(4) . ?
C02O C12 1.30(4) . ?
C02O H02O 0.9500 . ?
C02P C5 1.352(19) . ?
C02P H02P 0.9500 . ?
C02S H02J 0.9800 . ?
C02S H02K 0.9800 . ?
C02S H02L 0.9800 . ?
C02T H02T 0.9500 . ?
C02U C020 1.28(3) . ?
C02U C029 1.33(2) . ?
C02U H02U 0.9500 . ?
C5 H5 0.9500 . ?
C7 C021 1.32(2) . ?
C7 C12 1.37(3) . ?
C7 H7 0.9500 . ?
C011 C014 1.378(13) . ?
C011 H011 0.9500 . ?
C12 H12 0.9500 . ?
C013 C015 1.564(19) . ?
C13 H13 0.9500 . ?
C014 H014 0.9500 . ?
C015 H015 1.0000 . ?
C020 C028 1.43(3) . ?
C020 H020 0.9500 . ?
C023 H023 0.9500 . ?
C024 H02M 0.9800 . ?
C024 H02Q 0.9800 . ?
C024 H02R 0.9800 . ?
C025 H02S 0.9900 . ?
C025 H02V 0.9900 . ?
C026 H026 0.9500 . ?
C027 H027 1.0000 . ?
C028 H028 0.9500 . ?
C029 H029 0.9500 . ?

loop_
_geom_torsion_atom_site_label_1
_geom_torsion_atom_site_label_2
_geom_torsion_atom_site_label_3
_geom_torsion_atom_site_label_4
_geom_torsion
_geom_torsion_site_symmetry_1
_geom_torsion_site_symmetry_2
_geom_torsion_site_symmetry_3
_geom_torsion_site_symmetry_4
_geom_torsion_publ_flag
C00H P002 O1 Eu01 -83.1(9) . . . 3_655 ?
C00N P002 O1 Eu01 158.0(8) . . . 3_655 ?
C01P P002 O1 Eu01 38.4(10) . . . 3_655 ?
C02A P003 O2 Eu01 -31.7(8) . . . . ?
C01V P003 O2 Eu01 88.7(7) . . . . ?
C021 P003 O2 Eu01 -150.3(6) . . . . ?
O1 P002 C00N C02P -58.6(11) . . . . ?
C00H P002 C00N C02P 177.5(11) . . . . ?
C01P P002 C00N C02P 65.9(11) . . . . ?
O1 P002 C00N C02F 127.6(11) . . . . ?
C00H P002 C00N C02F 3.7(12) . . . . ?
C01P P002 C00N C02F -107.8(11) . . . . ?
C016 C00K C00O C01D 64.2(12) . . . . ?
C01W C00K C00O C01D -39.2(12) . . . . ?
Eu01 O6 C00Q C00V 15.7(13) . . . . ?
Eu01 O6 C00Q C01E -166.9(7) . . . . ?
Eu01 O7 C00S C016 8.4(14) . . . . ?
Eu01 O7 C00S C01G -169.6(6) . . . . ?
F00G C00R C00T F012 -72.3(18) . . . . ?
C01N C00R C00T F012 60(2) . . . . ?
F00F C00R C00T F012 176.8(13) . . . . ?
F00G C00R C00T F018 49(2) . . . . ?
C01N C00R C00T F018 -178.8(15) . . . . ?
F00F C00R C00T F018 -61.5(18) . . . . ?
F00G C00R C00T F00I 171.3(16) . . . . ?
C01N C00R C00T F00I -57(2) . . . . ?
F00F C00R C00T F00I 60(2) . . . . ?
O6 C00Q C00V C00Y 6.2(14) . . . . ?
C01E C00Q C00V C00Y -171.5(8) . . . . ?
O6 C00Q C00V C015 178.8(9) . . . . ?
C01E C00Q C00V C015 1.1(10) . . . . ?
Eu01 O5 C00Y C00V -16.0(14) . . . . ?
Eu01 O5 C00Y C4 162.8(7) . . . . ?
C00Q C00V C00Y O5 -6.7(14) . . . . ?
C015 C00V C00Y O5 -176.8(10) . . . . ?
C00Q C00V C00Y C4 174.7(8) . . . . ?
C015 C00V C00Y C4 4.6(16) . . . . ?
Eu01 O4 C00Z C01M 16.5(15) . . . . ?
Eu01 O4 C00Z C01B -170.4(7) . . . . ?
O4 C00Z C01B C01X 20.1(16) . . . . ?
C01M C00Z C01B C01X -165.5(11) . . . . ?
O4 C00Z C01B C02H 150.1(10) . . . . ?
C01M C00Z C01B C02H -35.5(11) . . . . ?
O4 C00Z C01B C01U -103.1(11) . . . . ?
C01M C00Z C01B C01U 71.3(12) . . . . ?
C014 C00X C01C C01I 4.9(16) . . . . ?
C017 C00X C01C C01I -174.1(10) . . . . ?
C00K C00O C01D C02L 5.6(13) . . . . ?
O6 C00Q C01E C01K 19.1(15) . . . . ?
C00V C00Q C01E C01K -163.0(11) . . . . ?
O6 C00Q C01E C025 -110.0(10) . . . . ?
C00V C00Q C01E C025 67.9(10) . . . . ?
O6 C00Q C01E C013 145.1(9) . . . . ?
C00V C00Q C01E C013 -37.1(10) . . . . ?
O7 C00S C01G F008 29.1(12) . . . . ?
C016 C00S C01G F008 -149.1(9) . . . . ?
O7 C00S C01G F007 144.7(9) . . . . ?
C016 C00S C01G F007 -33.5(13) . . . . ?
O7 C00S C01G C01R -90.5(11) . . . . ?
C016 C00S C01G C01R 91.4(11) . . . . ?
C00X C01C C01I C00J -3.0(18) . . . . ?
C011 C00J C01I C01C -1.0(16) . . . . ?
C01S C00J C01I C01C 174.3(11) . . . . ?
O4 C00Z C01M C010 -5.2(19) . . . . ?
C01B C00Z C01M C010 -179.4(12) . . . . ?
O4 C00Z C01M C027 172.9(11) . . . . ?
C01B C00Z C01M C027 -1.3(13) . . . . ?
F00G C00R C01N F00U 59.4(13) . . . . ?
F00F C00R C01N F00U 179.1(9) . . . . ?
C00T C00R C01N F00U -67.9(17) . . . . ?
F00G C00R C01N F00C 175.5(11) . . . . ?
F00F C00R C01N F00C -64.9(13) . . . . ?
C00T C00R C01N F00C 48(2) . . . . ?
F00G C00R C01N C010 -62.7(17) . . . . ?
F00F C00R C01N C010 56.9(15) . . . . ?
C00T C00R C01N C010 169.9(14) . . . . ?
O1 P002 C01P C02I 0.1(12) . . . . ?
C00H P002 C01P C02I 125.9(10) . . . . ?
C00N P002 C01P C02I -123.1(10) . . . . ?
O1 P002 C01P C026 -179.8(11) . . . . ?
C00H P002 C01P C026 -54.0(13) . . . . ?
C00N P002 C01P C026 57.0(12) . . . . ?
F008 C01G C01R F00W -178.3(10) . . . . ?
F007 C01G C01R F00W 68.2(12) . . . . ?
C00S C01G C01R F00W -58.6(13) . . . . ?
F008 C01G C01R F00L -54.9(11) . . . . ?
F007 C01G C01R F00L -168.4(9) . . . . ?
C00S C01G C01R F00L 64.8(12) . . . . ?
F008 C01G C01R C02D 64.1(14) . . . . ?
F007 C01G C01R C02D -49.4(14) . . . . ?
C00S C01G C01R C02D -176.2(11) . . . . ?
C00Z C01B C01U C02K -72.3(11) . . . . ?
C01X C01B C01U C02K 163.0(10) . . . . ?
C02H C01B C01U C02K 34.5(11) . . . . ?
O2 P003 C01V C02C 24.8(10) . . . . ?
C02A P003 C01V C02C 149.0(9) . . . . ?
C021 P003 C01V C02C -99.1(9) . . . . ?
O2 P003 C01V C029 -158.9(10) . . . . ?
C02A P003 C01V C029 -34.7(12) . . . . ?
C021 P003 C01V C029 77.1(11) . . . . ?
C00O C00K C01W C024 176.7(9) . . . . ?
C016 C00K C01W C024 66.2(12) . . . . ?
C00O C00K C01W C02S -59.2(14) . . . . ?
C016 C00K C01W C02S -169.7(11) . . . . ?
C00O C00K C01W C02L 57.0(10) . . . . ?
C016 C00K C01W C02L -53.5(10) . . . . ?
Eu01 O8 C01Z C016 12.9(15) . . . . ?
Eu01 O8 C01Z C02L -173.7(7) . . . . ?
C029 C01V C02C C028 -0.9(19) . . . . ?
P003 C01V C02C C028 175.5(11) . . . . ?
F00W C01R C02D F02R -176.5(17) . . . . ?
F00L C01R C02D F02R 65.0(19) . . . . ?
C01G C01R C02D F02R -56(2) . . . . ?
F00W C01R C02D F02M -57(2) . . . . ?
F00L C01R C02D F02M -175.8(18) . . . . ?
C01G C01R C02D F02M 63(2) . . . . ?
F00W C01R C02D F019 62.2(17) . . . . ?
F00L C01R C02D F019 -56.3(17) . . . . ?
C01G C01R C02D F019 -177.3(12) . . . . ?
C02P C00N C02F C02T 4(2) . . . . ?
P002 C00N C02F C02T 177.4(13) . . . . ?
C00Z C01B C02H C027 54.9(10) . . . . ?
C01X C01B C02H C027 -178.0(10) . . . . ?
C01U C01B C02H C027 -54.0(11) . . . . ?
C00Z C01B C02H C01Y 172.0(10) . . . . ?
C01X C01B C02H C01Y -60.9(14) . . . . ?
C01U C01B C02H C01Y 63.1(13) . . . . ?
C00Z C01B C02H C02G -63.1(12) . . . . ?
C01X C01B C02H C02G 64.1(14) . . . . ?
C01U C01B C02H C02G -171.9(11) . . . . ?
C026 C01P C02I C023 -2(2) . . . . ?
P002 C01P C02I C023 177.7(12) . . . . ?
C01B C01U C02K C027 2.3(12) . . . . ?
O8 C01Z C02L C01H 21.6(17) . . . . ?
C016 C01Z C02L C01H -163.9(11) . . . . ?
O8 C01Z C02L C01D -104.3(11) . . . . ?
C016 C01Z C02L C01D 70.2(11) . . . . ?
O8 C01Z C02L C01W 151.7(10) . . . . ?
C016 C01Z C02L C01W -33.8(12) . . . . ?
C00O C01D C02L C01Z -72.0(11) . . . . ?
C00O C01D C02L C01H 161.3(10) . . . . ?
C00O C01D C02L C01W 31.0(12) . . . . ?
C024 C01W C02L C01Z -64.0(12) . . . . ?
C02S C01W C02L C01Z 168.7(11) . . . . ?
C00K C01W C02L C01Z 52.7(10) . . . . ?
C024 C01W C02L C01H 64.4(14) . . . . ?
C02S C01W C02L C01H -62.9(15) . . . . ?
C00K C01W C02L C01H -178.9(10) . . . . ?
C024 C01W C02L C01D -167.7(11) . . . . ?
C02S C01W C02L C01D 65.0(13) . . . . ?
C00K C01W C02L C01D -51.0(10) . . . . ?
C023 C01Q C02N C026 -4(3) . . . . ?
C02F C00N C02P C5 -9(2) . . . . ?
P002 C00N C02P C5 177.2(16) . . . . ?
C5 C01F C02T C02F 0(3) . . . . ?
C00N C02F C02T C01F 0(3) . . . . ?
F2 C1 C3 F4 -77(3) . . . . ?
C4 C1 C3 F4 55(3) . . . . ?
F5 C1 C3 F4 173(2) . . . . ?
F2 C1 C3 F7 56(3) . . . . ?
C4 C1 C3 F7 -173(2) . . . . ?
F5 C1 C3 F7 -54(3) . . . . ?
F2 C1 C3 F6 168(2) . . . . ?
C4 C1 C3 F6 -61(4) . . . . ?
F5 C1 C3 F6 58(2) . . . . ?
O5 C00Y C4 F3 151.4(9) . . . . ?
C00V C00Y C4 F3 -29.8(14) . . . . ?
O5 C00Y C4 F1 35.7(11) . . . . ?
C00V C00Y C4 F1 -145.5(9) . . . . ?
O5 C00Y C4 C1 -85.4(13) . . . . ?
C00V C00Y C4 C1 93.4(13) . . . . ?
C3 C1 C4 F3 -79(3) . . . . ?
F2 C1 C4 F3 55.9(18) . . . . ?
F5 C1 C4 F3 165.1(11) . . . . ?
C3 C1 C4 F1 32(3) . . . . ?
F2 C1 C4 F1 167.1(13) . . . . ?
F5 C1 C4 F1 -83.7(14) . . . . ?
C3 C1 C4 C00Y 155(2) . . . . ?
F2 C1 C4 C00Y -70.2(18) . . . . ?
F5 C1 C4 C00Y 39.0(16) . . . . ?
C00N C02P C5 C01F 9(3) . . . . ?
C02T C01F C5 C02P -5(3) . . . . ?
Eu01 O3 C010 C01M -7(2) . . . . ?
Eu01 O3 C010 C01N 171.4(8) . . . . ?
C00Z C01M C010 O3 0(2) . . . . ?
C027 C01M C010 O3 -177.2(15) . . . . ?
C00Z C01M C010 C01N -178.5(12) . . . . ?
C027 C01M C010 C01N 4(2) . . . . ?
F00U C01N C010 O3 -108.2(13) . . . . ?
F00C C01N C010 O3 134.2(12) . . . . ?
C00R C01N C010 O3 11.7(19) . . . . ?
F00U C01N C010 C01M 70.6(16) . . . . ?
F00C C01N C010 C01M -46.9(17) . . . . ?
C00R C01N C010 C01M -169.4(13) . . . . ?
C01I C00J C011 C014 3.0(15) . . . . ?
C01S C00J C011 C014 -172.0(10) . . . . ?
C13 C02O C12 C7 9(5) . . . . ?
C021 C7 C12 C02O -2(5) . . . . ?
C01K C01E C013 C01L 56.8(15) . . . . ?
C025 C01E C013 C01L -171.6(12) . . . . ?
C00Q C01E C013 C01L -65.2(13) . . . . ?
C01K C01E C013 C015 178.1(9) . . . . ?
C025 C01E C013 C015 -50.3(9) . . . . ?
C00Q C01E C013 C015 56.1(8) . . . . ?
C01K C01E C013 C01J -66.7(15) . . . . ?
C025 C01E C013 C01J 64.9(13) . . . . ?
C00Q C01E C013 C01J 171.3(12) . . . . ?
C12 C02O C13 C02E -5(5) . . . . ?
C021 C02E C13 C02O -5(5) . . . . ?
C00J C011 C014 C00X -1.1(16) . . . . ?
C01C C00X C014 C011 -3.0(15) . . . . ?
C017 C00X C014 C011 176.0(9) . . . . ?
C025 C01O C015 C00V 67.2(11) . . . . ?
C025 C01O C015 C013 -37.4(10) . . . . ?
C00Y C00V C015 C01O 99.3(12) . . . . ?
C00Q C00V C015 C01O -72.0(10) . . . . ?
C00Y C00V C015 C013 -152.5(11) . . . . ?
C00Q C00V C015 C013 36.2(11) . . . . ?
C01L C013 C015 C01O 174.9(10) . . . . ?
C01E C013 C015 C01O 54.0(9) . . . . ?
C01J C013 C015 C01O -60.8(15) . . . . ?
C01L C013 C015 C00V 64.7(13) . . . . ?
C01E C013 C015 C00V -56.2(9) . . . . ?
C01J C013 C015 C00V -171.0(13) . . . . ?
O8 C01Z C016 C00S -12.1(17) . . . . ?
C02L C01Z C016 C00S 173.8(10) . . . . ?
O8 C01Z C016 C00K 171.7(10) . . . . ?
C02L C01Z C016 C00K -2.4(12) . . . . ?
O7 C00S C016 C01Z 0.8(16) . . . . ?
C01G C00S C016 C01Z 178.6(10) . . . . ?
O7 C00S C016 C00K 175.9(10) . . . . ?
C01G C00S C016 C00K -6.2(16) . . . . ?
C00O C00K C016 C01Z -70.1(11) . . . . ?
C01W C00K C016 C01Z 36.4(11) . . . . ?
C00O C00K C016 C00S 114.0(12) . . . . ?
C01W C00K C016 C00S -139.5(11) . . . . ?
C029 C02U C020 C028 1(3) . . . . ?
C12 C7 C021 C02E -8(4) . . . . ?
C12 C7 C021 P003 -178(2) . . . . ?
C13 C02E C021 C7 11(3) . . . . ?
C13 C02E C021 P003 -179.3(17) . . . . ?
O2 P003 C021 C7 54.7(16) . . . . ?
C02A P003 C021 C7 -68.3(16) . . . . ?
C01V P003 C021 C7 179.4(15) . . . . ?
O2 P003 C021 C02E -115.1(13) . . . . ?
C02A P003 C021 C02E 121.9(13) . . . . ?
C01V P003 C021 C02E 9.6(14) . . . . ?
C02N C01Q C023 C02I 7(3) . . . . ?
C01P C02I C023 C01Q -4(3) . . . . ?
C01K C01E C025 C01O 163.4(10) . . . . ?
C00Q C01E C025 C01O -70.2(10) . . . . ?
C013 C01E C025 C01O 31.2(10) . . . . ?
C015 C01O C025 C01E 3.1(11) . . . . ?
C01Q C02N C026 C01P -3(3) . . . . ?
C02I C01P C026 C02N 6(3) . . . . ?
P002 C01P C026 C02N -174.4(16) . . . . ?
C01U C02K C027 C02H -38.8(12) . . . . ?
C01U C02K C027 C01M 69.5(12) . . . . ?
C01B C02H C027 C02K 57.8(10) . . . . ?
C01Y C02H C027 C02K -61.6(15) . . . . ?
C02G C02H C027 C02K 172.8(11) . . . . ?
C01B C02H C027 C01M -55.5(12) . . . . ?
C01Y C02H C027 C01M -174.9(13) . . . . ?
C02G C02H C027 C01M 59.5(14) . . . . ?
C010 C01M C027 C02K 104.9(18) . . . . ?
C00Z C01M C027 C02K -72.8(12) . . . . ?
C010 C01M C027 C02H -144.7(16) . . . . ?
C00Z C01M C027 C02H 37.6(14) . . . . ?
C02U C020 C028 C02C -2(3) . . . . ?
C01V C02C C028 C020 1(2) . . . . ?
C020 C02U C029 C01V -1(3) . . . . ?
C02C C01V C029 C02U 1(2) . . . . ?
P003 C01V C029 C02U -175.4(14) . . . . ?
